data_2228710
loop_
_publ_author_name
'Tebbaa, Mohamed'
'Akssira, Mohamed'
'Elhakmaoui, Ahmed'
'Benharref, Ahmed'
'Daran, Jean-Claude'
'Berraho, Moha'

_publ_section_title
;
 3-[4-(Dimethylamino)phenyl]-1-(4a,8-dimethyl-1,2,3,4,4a,5,6,8a-octahydronaphthalen-2-yl)prop-2-en-1-one
;
_journal_coeditor_code FJ2378
_journal_issue 1
_journal_name_full 'Acta Crystallographica Section E'
_journal_page_first o237
_journal_paper_doi 10.1107/S160053681005333X
_journal_volume 67
_journal_year 2011
_chemical_formula_iupac 'C23 H31 N O'
_chemical_formula_moiety 'C23 H31 N O'
_chemical_formula_sum 'C23 H31 N O'
_chemical_formula_weight 337.49
_chemical_name_systematic
;
3-[4-(Dimethylamino)phenyl]-1-(4a,8-dimethyl-1,2,3,4,4a,5,6,8a-
octahydronaphthalen-2-yl)prop-2-en-1-one
;
_space_group_IT_number 4
_symmetry_cell_setting monoclinic
_symmetry_space_group_name_Hall 'P 2yb'
_symmetry_space_group_name_H-M 'P 1 21 1'
_atom_sites_solution_hydrogens geom
_atom_sites_solution_primary direct
_atom_sites_solution_secondary difmap
_audit_creation_method SHELXL-97
_cell_angle_alpha 90.00
_cell_angle_beta 91.860(7)
_cell_angle_gamma 90.00
_cell_formula_units_Z 2
_cell_length_a 6.0593(4)
_cell_length_b 7.2095(7)
_cell_length_c 21.8937(19)
_cell_measurement_reflns_used 4058
_cell_measurement_temperature 298(2)
_cell_measurement_theta_max 28.5
_cell_measurement_theta_min 3.0
_cell_volume 955.91(14)
_computing_cell_refinement 'CrysAlis PRO (Oxford Diffraction, 2010)'
_computing_data_collection 'CrysAlis PRO (Oxford Diffraction, 2010)'
_computing_data_reduction 'CrysAlis PRO (Oxford Diffraction, 2010)'
_computing_molecular_graphics 'ORTEP-3 for Windows (Farrugia, 1997)'
_computing_publication_material 'WinGX (Farrugia, 1999)'
_computing_structure_refinement 'SHELXL97 (Sheldrick, 2008)'
_computing_structure_solution 'SHELXS97 (Sheldrick, 2008)'
_diffrn_ambient_temperature 298(2)
_diffrn_detector_area_resol_mean 16.1978
_diffrn_measured_fraction_theta_full 0.999
_diffrn_measured_fraction_theta_max 0.999
_diffrn_measurement_device_type 'Oxford Diffraction Xcalibur Eos Gemini ultra'
_diffrn_measurement_method '\f and \w'
_diffrn_radiation_monochromator graphite
_diffrn_radiation_source 'fine-focus sealed tube'
_diffrn_radiation_type MoK\a
_diffrn_radiation_wavelength 0.71073
_diffrn_reflns_av_R_equivalents 0.0277
_diffrn_reflns_av_sigmaI/netI 0.0192
_diffrn_reflns_limit_h_max 7
_diffrn_reflns_limit_h_min -7
_diffrn_reflns_limit_k_max 7
_diffrn_reflns_limit_k_min -9
_diffrn_reflns_limit_l_max 27
_diffrn_reflns_limit_l_min -27
_diffrn_reflns_number 8394
_diffrn_reflns_theta_full 26.37
_diffrn_reflns_theta_max 26.37
_diffrn_reflns_theta_min 2.97
_exptl_absorpt_coefficient_mu 0.070
_exptl_absorpt_correction_type none
_exptl_crystal_colour colourless
_exptl_crystal_density_diffrn 1.173
_exptl_crystal_density_method 'not measured'
_exptl_crystal_description Prism
_exptl_crystal_F_000 368
_exptl_crystal_size_max 0.6
_exptl_crystal_size_mid 0.25
_exptl_crystal_size_min 0.10
_refine_diff_density_max 0.205
_refine_diff_density_min -0.147
_refine_ls_extinction_method none
_refine_ls_goodness_of_fit_ref 1.052
_refine_ls_hydrogen_treatment constr
_refine_ls_matrix_type full
_refine_ls_number_parameters 230
_refine_ls_number_reflns 2112
_refine_ls_number_restraints 1
_refine_ls_restrained_S_all 1.052
_refine_ls_R_factor_all 0.0377
_refine_ls_R_factor_gt 0.0327
_refine_ls_shift/su_max 0.002
_refine_ls_shift/su_mean 0.000
_refine_ls_structure_factor_coef Fsqd
_refine_ls_weighting_details 'calc w=1/[\s^2^(Fo^2^)+(0.0560P)^2^+0.0652P] where P=(Fo^2^+2Fc^2^)/3'
_refine_ls_weighting_scheme calc
_refine_ls_wR_factor_gt 0.0864
_refine_ls_wR_factor_ref 0.0886
_reflns_number_gt 1894
_reflns_number_total 2112
_reflns_threshold_expression I>2\s(I)
_cod_data_source_file fj2378.cif
_cod_data_source_block I
_cod_original_sg_symbol_H-M 'P 21'
_cod_database_code 2228710
_cod_database_fobs_code 2228710

loop_
_symmetry_equiv_pos_as_xyz
'x, y, z'
'-x, y+1/2, -z'

loop_
_atom_site_type_symbol
_atom_site_label
_atom_site_fract_x
_atom_site_fract_y
_atom_site_fract_z
_atom_site_U_iso_or_equiv
_atom_site_adp_type
_atom_site_calc_flag
_atom_site_refinement_flags
_atom_site_occupancy
_atom_site_disorder_assembly
_atom_site_disorder_group
C C1 0.7303(3) 0.8137(3) 1.01854(8) 0.0250(4) Uani d . 1 . .
C C2 0.9300(3) 0.7287(3) 1.00424(8) 0.0278(4) Uani d . 1 . .
H H2 1.0181 0.6768 1.0353 0.033 Uiso calc R 1 . .
C C3 0.9978(3) 0.7208(3) 0.94506(8) 0.0280(4) Uani d . 1 . .
H H3 1.1328 0.6656 0.9373 0.034 Uiso calc R 1 . .
C C4 0.8718(3) 0.7923(2) 0.89613(8) 0.0263(4) Uani d . 1 . .
C C5 0.6725(3) 0.8750(3) 0.91030(8) 0.0287(4) Uani d . 1 . .
H H5 0.5835 0.9236 0.8788 0.034 Uiso calc R 1 . .
C C6 0.6025(3) 0.8873(3) 0.96950(8) 0.0281(4) Uani d . 1 . .
H H6 0.4689 0.9450 0.9771 0.034 Uiso calc R 1 . .
C C7 0.9359(3) 0.7711(3) 0.83304(8) 0.0295(4) Uani d . 1 . .
H H7 0.8257 0.7832 0.8027 0.035 Uiso calc R 1 . .
C C8 1.1400(3) 0.7357(3) 0.81514(9) 0.0345(4) Uani d . 1 . .
H H8 1.2509 0.7321 0.8455 0.041 Uiso calc R 1 . .
C C9 1.2066(3) 0.7020(3) 0.75226(9) 0.0371(5) Uani d . 1 . .
C C10 1.0332(3) 0.6566(3) 0.70325(8) 0.0321(4) Uani d . 1 . .
H H10 0.9057 0.7376 0.7089 0.038 Uiso calc R 1 . .
C C11 1.1144(4) 0.6858(3) 0.63863(9) 0.0422(5) Uani d . 1 . .
H H11A 1.1362 0.8174 0.6317 0.051 Uiso calc R 1 . .
H H11B 1.2556 0.6244 0.6348 0.051 Uiso calc R 1 . .
C C12 0.9521(4) 0.6105(3) 0.59038(8) 0.0407(5) Uani d . 1 . .
H H12A 0.8182 0.6843 0.5905 0.049 Uiso calc R 1 . .
H H12B 1.0155 0.6235 0.5505 0.049 Uiso calc R 1 . .
C C13 0.8930(3) 0.4083(3) 0.60040(8) 0.0299(4) Uani d . 1 . .
C C14 0.7155(3) 0.3441(4) 0.55361(8) 0.0396(5) Uani d . 1 . .
H H14A 0.5853 0.4212 0.5571 0.048 Uiso calc R 1 . .
H H14B 0.7699 0.3597 0.5127 0.048 Uiso calc R 1 . .
C C15 0.6526(3) 0.1432(4) 0.56287(9) 0.0458(6) Uani d . 1 . .
H H15A 0.5140 0.1185 0.5410 0.055 Uiso calc R 1 . .
H H15B 0.7646 0.0643 0.5457 0.055 Uiso calc R 1 . .
C C16 0.6295(3) 0.0958(3) 0.62862(9) 0.0408(5) Uani d . 1 . .
H H16 0.5651 -0.0174 0.6379 0.049 Uiso calc R 1 . .
C C17 0.6948(3) 0.2044(3) 0.67505(8) 0.0317(4) Uani d . 1 . .
C C18 0.7946(3) 0.3924(3) 0.66407(7) 0.0265(4) Uani d . 1 . .
H H18 0.6723 0.4812 0.6646 0.032 Uiso calc R 1 . .
C C19 0.9605(3) 0.4550(3) 0.71385(8) 0.0290(4) Uani d . 1 . .
H H19A 1.0886 0.3744 0.7140 0.035 Uiso calc R 1 . .
H H19B 0.8940 0.4452 0.7534 0.035 Uiso calc R 1 . .
C C20 1.0979(3) 0.2867(3) 0.59410(9) 0.0393(5) Uani d . 1 . .
H H20A 1.0624 0.1607 0.6040 0.059 Uiso calc R 1 . .
H H20B 1.2134 0.3303 0.6215 0.059 Uiso calc R 1 . .
H H20C 1.1466 0.2929 0.5529 0.059 Uiso calc R 1 . .
C C21 0.6499(4) 0.1524(4) 0.73956(10) 0.0524(6) Uani d . 1 . .
H H21A 0.5633 0.0409 0.7399 0.079 Uiso calc R 1 . .
H H21B 0.5703 0.2508 0.7586 0.079 Uiso calc R 1 . .
H H21C 0.7871 0.1321 0.7617 0.079 Uiso calc R 1 . .
C C22 0.8030(3) 0.7487(3) 1.12674(9) 0.0393(5) Uani d . 1 . .
H H22A 0.8180 0.6174 1.1209 0.059 Uiso calc R 1 . .
H H22B 0.7360 0.7719 1.1651 0.059 Uiso calc R 1 . .
H H22C 0.9462 0.8058 1.1267 0.059 Uiso calc R 1 . .
C C23 0.4516(3) 0.8908(3) 1.09306(9) 0.0374(5) Uani d . 1 . .
H H23A 0.3430 0.7989 1.0819 0.056 Uiso calc R 1 . .
H H23B 0.4199 1.0037 1.0712 0.056 Uiso calc R 1 . .
H H23C 0.4482 0.9137 1.1362 0.056 Uiso calc R 1 . .
N N1 0.6663(2) 0.8252(2) 1.07791(7) 0.0325(4) Uani d . 1 . .
O O1 1.4040(2) 0.6982(3) 0.74180(8) 0.0544(5) Uani d . 1 . .

loop_
_atom_site_aniso_label
_atom_site_aniso_U_11
_atom_site_aniso_U_22
_atom_site_aniso_U_33
_atom_site_aniso_U_12
_atom_site_aniso_U_13
_atom_site_aniso_U_23
C1 0.0224(7) 0.0172(9) 0.0354(8) -0.0036(7) -0.0016(6) -0.0015(7)
C2 0.0252(8) 0.0228(10) 0.0352(9) 0.0016(8) -0.0042(7) 0.0000(8)
C3 0.0235(7) 0.0214(10) 0.0389(9) 0.0023(7) 0.0001(7) -0.0031(8)
C4 0.0273(8) 0.0171(10) 0.0342(9) -0.0033(7) -0.0014(7) -0.0016(7)
C5 0.0267(8) 0.0229(10) 0.0361(9) -0.0011(7) -0.0059(7) 0.0015(8)
C6 0.0230(7) 0.0206(9) 0.0406(10) 0.0026(7) -0.0027(7) -0.0002(8)
C7 0.0353(9) 0.0189(10) 0.0339(9) -0.0044(7) -0.0025(7) -0.0009(7)
C8 0.0334(9) 0.0317(11) 0.0382(10) -0.0077(9) -0.0016(7) -0.0066(8)
C9 0.0374(9) 0.0279(11) 0.0463(11) -0.0089(9) 0.0073(8) -0.0057(9)
C10 0.0379(9) 0.0269(11) 0.0318(9) -0.0051(8) 0.0072(7) -0.0005(8)
C11 0.0544(12) 0.0335(12) 0.0396(10) -0.0104(10) 0.0152(9) 0.0056(9)
C12 0.0547(11) 0.0415(13) 0.0267(9) 0.0020(10) 0.0115(8) 0.0086(9)
C13 0.0314(8) 0.0349(11) 0.0237(8) 0.0046(8) 0.0054(7) -0.0005(8)
C14 0.0383(10) 0.0566(15) 0.0239(8) 0.0093(10) 0.0009(7) -0.0053(9)
C15 0.0403(11) 0.0575(15) 0.0395(10) -0.0011(11) -0.0006(8) -0.0215(10)
C16 0.0335(9) 0.0391(13) 0.0499(11) -0.0039(9) 0.0004(8) -0.0091(10)
C17 0.0278(8) 0.0328(11) 0.0346(9) -0.0028(8) 0.0021(7) -0.0024(8)
C18 0.0271(8) 0.0292(10) 0.0233(8) 0.0029(8) 0.0036(6) -0.0010(7)
C19 0.0349(9) 0.0278(10) 0.0244(8) -0.0059(8) 0.0027(7) 0.0008(7)
C20 0.0306(9) 0.0467(14) 0.0410(10) 0.0038(9) 0.0069(8) -0.0074(9)
C21 0.0661(14) 0.0480(15) 0.0433(11) -0.0277(13) 0.0041(10) 0.0073(11)
C22 0.0369(9) 0.0459(14) 0.0350(9) 0.0075(10) 0.0017(7) 0.0030(9)
C23 0.0329(9) 0.0344(11) 0.0452(11) 0.0081(9) 0.0050(8) -0.0013(9)
N1 0.0264(7) 0.0366(10) 0.0347(8) 0.0037(7) 0.0020(6) 0.0032(7)
O1 0.0352(7) 0.0667(12) 0.0619(9) -0.0137(8) 0.0125(7) -0.0192(9)

loop_
_atom_type_symbol
_atom_type_description
_atom_type_scat_dispersion_real
_atom_type_scat_dispersion_imag
_atom_type_scat_source
C C 0.0033 0.0016 'International Tables Vol C Tables 4.2.6.8 and 6.1.1.4'
H H 0.0000 0.0000 'International Tables Vol C Tables 4.2.6.8 and 6.1.1.4'
N N 0.0061 0.0033 'International Tables Vol C Tables 4.2.6.8 and 6.1.1.4'
O O 0.0106 0.0060 'International Tables Vol C Tables 4.2.6.8 and 6.1.1.4'

loop_
_geom_angle_atom_site_label_1
_geom_angle_atom_site_label_2
_geom_angle_atom_site_label_3
_geom_angle_site_symmetry_1
_geom_angle_site_symmetry_3
_geom_angle
_geom_angle_publ_flag
N1 C1 C2 . . 120.75(15) ?
N1 C1 C6 . . 122.33(15) ?
C2 C1 C6 . . 116.91(15) ?
C3 C2 C1 . . 121.08(16) ?
C3 C2 H2 . . 119.5 ?
C1 C2 H2 . . 119.5 ?
C2 C3 C4 . . 122.42(16) ?
C2 C3 H3 . . 118.8 ?
C4 C3 H3 . . 118.8 ?
C5 C4 C3 . . 116.43(16) ?
C5 C4 C7 . . 121.17(15) ?
C3 C4 C7 . . 122.26(16) ?
C6 C5 C4 . . 122.21(16) ?
C6 C5 H5 . . 118.9 ?
C4 C5 H5 . . 118.9 ?
C5 C6 C1 . . 120.93(16) ?
C5 C6 H6 . . 119.5 ?
C1 C6 H6 . . 119.5 ?
C8 C7 C4 . . 125.31(16) ?
C8 C7 H7 . . 117.3 ?
C4 C7 H7 . . 117.3 ?
C7 C8 C9 . . 126.40(17) ?
C7 C8 H8 . . 116.8 ?
C9 C8 H8 . . 116.8 ?
O1 C9 C8 . . 118.61(18) ?
O1 C9 C10 . . 121.48(17) ?
C8 C9 C10 . . 119.69(16) ?
C9 C10 C11 . . 112.96(16) ?
C9 C10 C19 . . 107.05(17) ?
C11 C10 C19 . . 111.88(16) ?
C9 C10 H10 . . 108.3 ?
C11 C10 H10 . . 108.3 ?
C19 C10 H10 . . 108.3 ?
C12 C11 C10 . . 111.96(16) ?
C12 C11 H11A . . 109.2 ?
C10 C11 H11A . . 109.2 ?
C12 C11 H11B . . 109.2 ?
C10 C11 H11B . . 109.2 ?
H11A C11 H11B . . 107.9 ?
C13 C12 C11 . . 113.12(17) ?
C13 C12 H12A . . 109.0 ?
C11 C12 H12A . . 109.0 ?
C13 C12 H12B . . 109.0 ?
C11 C12 H12B . . 109.0 ?
H12A C12 H12B . . 107.8 ?
C12 C13 C20 . . 109.95(17) ?
C12 C13 C14 . . 110.92(17) ?
C20 C13 C14 . . 108.71(16) ?
C12 C13 C18 . . 107.62(15) ?
C20 C13 C18 . . 112.25(15) ?
C14 C13 C18 . . 107.38(14) ?
C15 C14 C13 . . 111.95(18) ?
C15 C14 H14A . . 109.2 ?
C13 C14 H14A . . 109.2 ?
C15 C14 H14B . . 109.2 ?
C13 C14 H14B . . 109.2 ?
H14A C14 H14B . . 107.9 ?
C16 C15 C14 . . 112.40(17) ?
C16 C15 H15A . . 109.1 ?
C14 C15 H15A . . 109.1 ?
C16 C15 H15B . . 109.1 ?
C14 C15 H15B . . 109.1 ?
H15A C15 H15B . . 107.9 ?
C17 C16 C15 . . 124.5(2) ?
C17 C16 H16 . . 117.7 ?
C15 C16 H16 . . 117.7 ?
C16 C17 C21 . . 120.97(19) ?
C16 C17 C18 . . 121.17(17) ?
C21 C17 C18 . . 117.56(17) ?
C17 C18 C19 . . 114.25(15) ?
C17 C18 C13 . . 112.40(15) ?
C19 C18 C13 . . 111.05(13) ?
C17 C18 H18 . . 106.2 ?
C19 C18 H18 . . 106.2 ?
C13 C18 H18 . . 106.2 ?
C18 C19 C10 . . 110.91(16) ?
C18 C19 H19A . . 109.5 ?
C10 C19 H19A . . 109.5 ?
C18 C19 H19B . . 109.5 ?
C10 C19 H19B . . 109.5 ?
H19A C19 H19B . . 108.0 ?
C13 C20 H20A . . 109.5 ?
C13 C20 H20B . . 109.5 ?
H20A C20 H20B . . 109.5 ?
C13 C20 H20C . . 109.5 ?
H20A C20 H20C . . 109.5 ?
H20B C20 H20C . . 109.5 ?
C17 C21 H21A . . 109.5 ?
C17 C21 H21B . . 109.5 ?
H21A C21 H21B . . 109.5 ?
C17 C21 H21C . . 109.5 ?
H21A C21 H21C . . 109.5 ?
H21B C21 H21C . . 109.5 ?
N1 C22 H22A . . 109.5 ?
N1 C22 H22B . . 109.5 ?
H22A C22 H22B . . 109.5 ?
N1 C22 H22C . . 109.5 ?
H22A C22 H22C . . 109.5 ?
H22B C22 H22C . . 109.5 ?
N1 C23 H23A . . 109.5 ?
N1 C23 H23B . . 109.5 ?
H23A C23 H23B . . 109.5 ?
N1 C23 H23C . . 109.5 ?
H23A C23 H23C . . 109.5 ?
H23B C23 H23C . . 109.5 ?
C1 N1 C23 . . 121.75(15) ?
C1 N1 C22 . . 120.44(15) ?
C23 N1 C22 . . 117.33(15) ?

loop_
_geom_bond_atom_site_label_1
_geom_bond_atom_site_label_2
_geom_bond_site_symmetry_2
_geom_bond_distance
_geom_bond_publ_flag
C1 N1 . 1.371(2) ?
C1 C2 . 1.401(2) ?
C1 C6 . 1.407(2) ?
C2 C3 . 1.373(2) ?
C2 H2 . 0.9300 ?
C3 C4 . 1.394(2) ?
C3 H3 . 0.9300 ?
C4 C5 . 1.390(2) ?
C4 C7 . 1.455(2) ?
C5 C6 . 1.380(2) ?
C5 H5 . 0.9300 ?
C6 H6 . 0.9300 ?
C7 C8 . 1.334(3) ?
C7 H7 . 0.9300 ?
C8 C9 . 1.467(3) ?
C8 H8 . 0.9300 ?
C9 O1 . 1.226(2) ?
C9 C10 . 1.513(3) ?
C10 C11 . 1.527(2) ?
C10 C19 . 1.538(3) ?
C10 H10 . 0.9800 ?
C11 C12 . 1.520(3) ?
C11 H11A . 0.9700 ?
C11 H11B . 0.9700 ?
C12 C13 . 1.519(3) ?
C12 H12A . 0.9700 ?
C12 H12B . 0.9700 ?
C13 C20 . 1.530(3) ?
C13 C14 . 1.533(2) ?
C13 C18 . 1.538(2) ?
C14 C15 . 1.513(4) ?
C14 H14A . 0.9700 ?
C14 H14B . 0.9700 ?
C15 C16 . 1.490(3) ?
C15 H15A . 0.9700 ?
C15 H15B . 0.9700 ?
C16 C17 . 1.333(3) ?
C16 H16 . 0.9300 ?
C17 C21 . 1.495(3) ?
C17 C18 . 1.507(3) ?
C18 C19 . 1.527(2) ?
C18 H18 . 0.9800 ?
C19 H19A . 0.9700 ?
C19 H19B . 0.9700 ?
C20 H20A . 0.9600 ?
C20 H20B . 0.9600 ?
C20 H20C . 0.9600 ?
C21 H21A . 0.9600 ?
C21 H21B . 0.9600 ?
C21 H21C . 0.9600 ?
C22 N1 . 1.441(2) ?
C22 H22A . 0.9600 ?
C22 H22B . 0.9600 ?
C22 H22C . 0.9600 ?
C23 N1 . 1.433(2) ?
C23 H23A . 0.9600 ?
C23 H23B . 0.9600 ?
C23 H23C . 0.9600 ?

loop_
_cod_related_entry_id
_cod_related_entry_database
_cod_related_entry_code
1 ChemSpider 30656414
